data_2223804
loop_
_publ_author_name
'Jian, Fang-Fang'
'Zhao, Shan-Shan'
'Guo, Huan-Mei'
'Li, Yu-Feng'
'Zhao, Pu-Su'

_publ_section_title (1<i>R</i>,1'<i>S</i>)-1,1'-Dihydroxy-1,1'-biisobenzofuran-3,3'(1<i>H</i>,1'<i>H</i>)-dione
_journal_coeditor_code HB5170
_journal_issue 11
_journal_name_full 'Acta Crystallographica Section E'
_journal_page_first o2961
_journal_paper_doi 10.1107/S1600536809044961
_journal_volume 65
_journal_year 2009
_chemical_formula_iupac 'C16 H10 O6'
_chemical_formula_moiety 'C16 H10 O6'
_chemical_formula_sum 'C16 H10 O6'
_chemical_formula_weight 298.24
_chemical_name_systematic
;
(1<i>R</i>,1'<i>S</i>)-1,1'-dihydroxy-1,1'-biisobenzofuran-
3,3'(1<i>H</i>,1'<i>H</i>)-dione
;
_space_group_IT_number 14
_symmetry_cell_setting monoclinic
_symmetry_space_group_name_Hall '-P 2ybc'
_symmetry_space_group_name_H-M 'P 1 21/c 1'
_atom_sites_solution_hydrogens geom
_atom_sites_solution_primary direct
_atom_sites_solution_secondary difmap
_audit_creation_method SHELXL-97
_cell_angle_alpha 90.00
_cell_angle_beta 114.03(2)
_cell_angle_gamma 90.00
_cell_formula_units_Z 2
_cell_length_a 8.2260(16)
_cell_length_b 7.9690(16)
_cell_length_c 10.859(4)
_cell_measurement_reflns_used 1978
_cell_measurement_temperature 293(2)
_cell_measurement_theta_max 27.45
_cell_measurement_theta_min 3.45
_cell_volume 650.1(3)
_computing_cell_refinement 'SAINT (Bruker, 1997)'
_computing_data_collection 'SMART (Bruker, 1997)'
_computing_data_reduction 'SAINT (Bruker, 1997)'
_computing_molecular_graphics 'SHELXTL (Sheldrick, 2008)'
_computing_publication_material 'SHELXTL (Sheldrick, 2008)'
_computing_structure_refinement 'SHELXL97 (Sheldrick, 2008)'
_computing_structure_solution 'SHELXS97 (Sheldrick, 2008)'
_diffrn_ambient_temperature 293(2)
_diffrn_measured_fraction_theta_full 0.995
_diffrn_measured_fraction_theta_max 0.995
_diffrn_measurement_device_type 'Bruker SMART CCD'
_diffrn_measurement_method \w
_diffrn_radiation_monochromator graphite
_diffrn_radiation_source 'fine-focus sealed tube'
_diffrn_radiation_type MoK\a
_diffrn_radiation_wavelength 0.71073
_diffrn_reflns_av_R_equivalents 0.0700
_diffrn_reflns_av_sigmaI/netI 0.1001
_diffrn_reflns_limit_h_max 9
_diffrn_reflns_limit_h_min 0
_diffrn_reflns_limit_k_max 0
_diffrn_reflns_limit_k_min -9
_diffrn_reflns_limit_l_max 12
_diffrn_reflns_limit_l_min -13
_diffrn_reflns_number 1352
_diffrn_reflns_theta_full 25.94
_diffrn_reflns_theta_max 25.94
_diffrn_reflns_theta_min 2.71
_exptl_absorpt_coefficient_mu 0.119
_exptl_absorpt_correction_type none
_exptl_crystal_colour yellow
_exptl_crystal_density_diffrn 1.523
_exptl_crystal_density_method 'not measured'
_exptl_crystal_description block
_exptl_crystal_F_000 308
_exptl_crystal_size_max 0.16
_exptl_crystal_size_mid 0.12
_exptl_crystal_size_min 0.10
_refine_diff_density_max 0.286
_refine_diff_density_min -0.304
_refine_ls_extinction_coef 0.032(10)
_refine_ls_extinction_expression Fc^*^=kFc[1+0.001xFc^2^\l^3^/sin(2\q)]^-1/4^
_refine_ls_extinction_method 'SHELXL97 (Sheldrick, 2008)'
_refine_ls_goodness_of_fit_ref 1.019
_refine_ls_hydrogen_treatment mixed
_refine_ls_matrix_type full
_refine_ls_number_parameters 121
_refine_ls_number_reflns 1263
_refine_ls_number_restraints 0
_refine_ls_restrained_S_all 1.019
_refine_ls_R_factor_all 0.1595
_refine_ls_R_factor_gt 0.0560
_refine_ls_shift/su_max 0.000
_refine_ls_shift/su_mean 0.000
_refine_ls_structure_factor_coef Fsqd
_refine_ls_weighting_details 'calc w=1/[\s^2^(Fo^2^)+(0.0846P)^2^] where P=(Fo^2^+2Fc^2^)/3'
_refine_ls_weighting_scheme calc
_refine_ls_wR_factor_gt 0.1297
_refine_ls_wR_factor_ref 0.1697
_reflns_number_gt 622
_reflns_number_total 1263
_reflns_threshold_expression I>2\s(I)
_cod_data_source_file hb5170.cif
_cod_data_source_block I
_cod_depositor_comments
;
The following automatic conversions were performed:
'_symmetry_cell_setting' value 'Monoclinic' changed to 'monoclinic'
according to '/home/saulius/struct/CIF-dictionaries/cif_core.dic'
dictionary named 'cif_core.dic' version 2.4.1 from 2010-06-29.

Automatic conversion script
Id: cif_fix_enum 1527 2010-12-29 10:47:43Z saulius 

The following automatic conversions were performed:

'_symmetry_cell_setting' value 'Monoclinic' changed to 'monoclinic'
according to /home/saulius/struct/CIF-dictionaries/cif_core.dic
dictionary named 'cif_core.dic' version 2.4.1 from 2010-06-29.

Automatic conversion script
Id: cif_fix_values 1715 2011-07-08 13:25:40Z adriana 
;
_cod_original_sg_symbol_H-M 'P 21/c'
_cod_database_code 2223804
_cod_database_fobs_code 2223804

loop_
_symmetry_equiv_pos_as_xyz
'x, y, z'
'-x, y+1/2, -z+1/2'
'-x, -y, -z'
'x, -y-1/2, z-1/2'

loop_
_atom_site_type_symbol
_atom_site_label
_atom_site_fract_x
_atom_site_fract_y
_atom_site_fract_z
_atom_site_U_iso_or_equiv
_atom_site_adp_type
_atom_site_calc_flag
_atom_site_refinement_flags
_atom_site_occupancy
_atom_site_disorder_assembly
_atom_site_disorder_group
O O1 0.2464(4) 0.3665(4) 0.1300(3) 0.0549(9) Uani d . 1 . .
O O2 0.6822(3) 0.5869(4) 0.4778(3) 0.0410(8) Uani d . 1 . .
O O3 0.4600(3) 0.4127(3) 0.3342(2) 0.0376(8) Uani d . 1 . .
C C1 0.3733(5) 0.6782(5) 0.3741(3) 0.0314(9) Uani d . 1 . .
C C2 0.3529(6) 0.8340(5) 0.4222(4) 0.0398(11) Uani d . 1 . .
C C3 0.2204(6) 0.9369(6) 0.3366(4) 0.0467(11) Uani d . 1 . .
C C4 0.1095(6) 0.8864(6) 0.2078(4) 0.0484(12) Uani d . 1 . .
C C5 0.1271(5) 0.7290(6) 0.1605(4) 0.0408(11) Uani d . 1 . .
C C6 0.2612(5) 0.6276(5) 0.2465(3) 0.0316(9) Uani d . 1 . .
C C7 0.3138(5) 0.4584(5) 0.2258(3) 0.0359(10) Uani d . 1 . .
C C8 0.5080(5) 0.5441(5) 0.4390(3) 0.0330(10) Uani d . 1 . .
H H2A 0.435(5) 0.868(4) 0.511(4) 0.036(10) Uiso d . 1 . .
H H4A 0.014(5) 0.956(6) 0.148(4) 0.052(12) Uiso d . 1 . .
H H5A 0.052(5) 0.686(5) 0.073(3) 0.036(10) Uiso d . 1 . .
H H3A 0.206(6) 1.043(7) 0.368(4) 0.069(15) Uiso d . 1 . .
H H2B 0.689(9) 0.669(8) 0.422(6) 0.12(2) Uiso d . 1 . .

loop_
_atom_site_aniso_label
_atom_site_aniso_U_11
_atom_site_aniso_U_22
_atom_site_aniso_U_33
_atom_site_aniso_U_12
_atom_site_aniso_U_13
_atom_site_aniso_U_23
O1 0.067(2) 0.049(2) 0.0364(15) 0.0066(16) 0.0091(15) -0.0153(15)
O2 0.0378(16) 0.0411(18) 0.0391(15) -0.0008(14) 0.0105(13) 0.0080(13)
O3 0.0498(17) 0.0327(16) 0.0273(13) 0.0054(13) 0.0125(13) -0.0038(12)
C1 0.036(2) 0.028(2) 0.0265(18) -0.0023(16) 0.0096(17) 0.0042(16)
C2 0.052(3) 0.032(2) 0.0280(19) -0.003(2) 0.008(2) -0.0055(18)
C3 0.057(3) 0.035(3) 0.046(2) 0.010(2) 0.018(2) 0.000(2)
C4 0.045(3) 0.049(3) 0.043(2) 0.011(2) 0.009(2) 0.008(2)
C5 0.039(2) 0.048(3) 0.028(2) 0.000(2) 0.0058(18) -0.003(2)
C6 0.035(2) 0.032(2) 0.0263(18) 0.0009(17) 0.0107(17) 0.0015(16)
C7 0.044(2) 0.037(3) 0.0251(19) -0.0039(19) 0.0119(18) -0.0032(17)
C8 0.037(2) 0.030(2) 0.0262(18) 0.0016(18) 0.0074(17) -0.0005(16)

loop_
_atom_type_symbol
_atom_type_description
_atom_type_scat_dispersion_real
_atom_type_scat_dispersion_imag
_atom_type_scat_source
C C 0.0033 0.0016 'International Tables Vol C Tables 4.2.6.8 and 6.1.1.4'
H H 0.0000 0.0000 'International Tables Vol C Tables 4.2.6.8 and 6.1.1.4'
O O 0.0106 0.0060 'International Tables Vol C Tables 4.2.6.8 and 6.1.1.4'

loop_
_geom_angle_atom_site_label_1
_geom_angle_atom_site_label_2
_geom_angle_atom_site_label_3
_geom_angle_site_symmetry_1
_geom_angle_site_symmetry_3
_geom_angle
_geom_angle_publ_flag
C8 O2 H2B . . 108(4) ?
C7 O3 C8 . . 110.2(3) ?
C6 C1 C2 . . 120.6(4) ?
C6 C1 C8 . . 109.2(3) ?
C2 C1 C8 . . 130.2(3) ?
C3 C2 C1 . . 117.6(4) ?
C3 C2 H2A . . 123(2) ?
C1 C2 H2A . . 119(2) ?
C2 C3 C4 . . 121.6(5) ?
C2 C3 H3A . . 118(3) ?
C4 C3 H3A . . 120(3) ?
C3 C4 C5 . . 120.9(4) ?
C3 C4 H4A . . 122(2) ?
C5 C4 H4A . . 117(2) ?
C6 C5 C4 . . 117.1(4) ?
C6 C5 H5A . . 118(2) ?
C4 C5 H5A . . 125(2) ?
C1 C6 C5 . . 122.2(4) ?
C1 C6 C7 . . 107.9(3) ?
C5 C6 C7 . . 129.9(3) ?
O1 C7 O3 . . 121.5(4) ?
O1 C7 C6 . . 129.2(4) ?
O3 C7 C6 . . 109.3(3) ?
O2 C8 O3 . . 109.5(3) ?
O2 C8 C1 . . 116.8(3) ?
O3 C8 C1 . . 103.2(3) ?
O2 C8 C8 . 3_666 107.1(4) ?
O3 C8 C8 . 3_666 104.4(4) ?
C1 C8 C8 . 3_666 115.0(4) ?

loop_
_geom_bond_atom_site_label_1
_geom_bond_atom_site_label_2
_geom_bond_site_symmetry_2
_geom_bond_distance
_geom_bond_publ_flag
O1 C7 . 1.207(4) ?
O2 C8 . 1.362(4) ?
O2 H2B . 0.91(7) ?
O3 C7 . 1.346(4) ?
O3 C8 . 1.477(4) ?
C1 C6 . 1.376(5) ?
C1 C2 . 1.383(5) ?
C1 C8 . 1.494(5) ?
C2 C3 . 1.378(6) ?
C2 H2A . 0.96(4) ?
C3 C4 . 1.382(6) ?
C3 H3A . 0.94(5) ?
C4 C5 . 1.385(6) ?
C4 H4A . 0.96(4) ?
C5 C6 . 1.380(5) ?
C5 H5A . 0.96(4) ?
C6 C7 . 1.461(5) ?
C8 C8 3_666 1.551(7) ?

loop_
_geom_hbond_atom_site_label_D
_geom_hbond_atom_site_label_H
_geom_hbond_atom_site_label_A
_geom_hbond_site_symmetry_A
_geom_hbond_distance_DH
_geom_hbond_distance_HA
_geom_hbond_distance_DA
_geom_hbond_angle_DHA
O2 H2B O1 2_655 0.91(7) 1.82(7) 2.691(5) 159(5)
C5 H5A O1 3_565 0.96(3) 2.58(4) 3.475(5) 155(3)
